data_4303555
loop_
_publ_author_name
'Fabienne Gschwind'
'Olha Sereda'
'Katharina M. Fromm'

_publ_section_title
;
Multitopic Ligand Design: A Concept for Single-Source Precursors
;
_journal_name_full 'Inorganic Chemistry'
_journal_page_first 10535
_journal_page_last 10547
_journal_paper_doi 10.1021/ic9009064
_journal_volume 48
_journal_year 2009
_chemical_formula_moiety 'C57 H72 Ba2 Cu3 I5 N4 O24, 3(C H2 Cl2), 2(I)'
_chemical_formula_sum 'C60 H78 Ba2 Cl6 Cu3 I7 N4 O24'
_chemical_formula_weight 3060.44
_chemical_name_common 'asymteric nicotinic acid tetra ethylene glycol barium copper iodide'
_chemical_name_systematic
;
 ?
;
_space_group_IT_number 15
_symmetry_cell_setting monoclinic
_symmetry_space_group_name_Hall '-I 2ya'
_symmetry_space_group_name_H-M 'I 1 2/a 1'
_atom_sites_solution_hydrogens geom
_atom_sites_solution_primary direct
_atom_sites_solution_secondary difmap
_audit_creation_method SHELXL-97
_cell_angle_alpha 90.00
_cell_angle_beta 104.06(3)
_cell_angle_gamma 90.00
_cell_formula_units_Z 4
_cell_length_a 22.733(5)
_cell_length_b 10.792(2)
_cell_length_c 43.094(9)
_cell_measurement_reflns_used 1351
_cell_measurement_temperature 200(2)
_cell_measurement_theta_max 47.6
_cell_measurement_theta_min 6.7
_cell_volume 10256(4)
_computing_cell_refinement Xred
_computing_data_collection Stoe
_computing_data_reduction Xred
_computing_molecular_graphics 'Diamond, Mercury'
_computing_publication_material Word
_computing_structure_refinement 'SHELXL-97 (Sheldrick, 1997)'
_computing_structure_solution 'SHELXS-97 (Sheldrick, 1990)'
_diffrn_ambient_temperature 200(2)
_diffrn_detector_area_resol_mean 6.67
_diffrn_measured_fraction_theta_full 0.741
_diffrn_measured_fraction_theta_max 0.741
_diffrn_measurement_device_type 'STOE IPDS 2T'
_diffrn_measurement_method 'omega scan'
_diffrn_radiation_monochromator graphite
_diffrn_radiation_source 'fine-focus sealed tube'
_diffrn_radiation_type MoK\a
_diffrn_radiation_wavelength 0.71073
_diffrn_reflns_av_R_equivalents 0.1504
_diffrn_reflns_av_sigmaI/netI 0.1183
_diffrn_reflns_limit_h_max 24
_diffrn_reflns_limit_h_min -26
_diffrn_reflns_limit_k_max 12
_diffrn_reflns_limit_k_min -12
_diffrn_reflns_limit_l_max 44
_diffrn_reflns_limit_l_min -50
_diffrn_reflns_number 17243
_diffrn_reflns_theta_full 24.66
_diffrn_reflns_theta_max 24.66
_diffrn_reflns_theta_min 3.35
_exptl_absorpt_coefficient_mu 3.850
_exptl_absorpt_correction_type none
_exptl_crystal_colour orange
_exptl_crystal_density_diffrn 1.982
_exptl_crystal_density_method 'not measured'
_exptl_crystal_description block
_exptl_crystal_F_000 5848
_exptl_crystal_size_max 0.1
_exptl_crystal_size_mid 0.05
_exptl_crystal_size_min 0.2
_refine_diff_density_max 3.067
_refine_diff_density_min -1.673
_refine_diff_density_rms 0.285
_refine_ls_extinction_method none
_refine_ls_goodness_of_fit_ref 1.056
_refine_ls_hydrogen_treatment mixed
_refine_ls_matrix_type full
_refine_ls_number_parameters 462
_refine_ls_number_reflns 6456
_refine_ls_number_restraints 1
_refine_ls_restrained_S_all 1.056
_refine_ls_R_factor_all 0.1259
_refine_ls_R_factor_gt 0.0897
_refine_ls_shift/su_max 0.857
_refine_ls_shift/su_mean 0.019
_refine_ls_structure_factor_coef Fsqd
_refine_ls_weighting_details 'calc w=1/[\s^2^(Fo^2^)+(0.1273P)^2^+312.4094P] where P=(Fo^2^+2Fc^2^)/3'
_refine_ls_weighting_scheme calc
_refine_ls_wR_factor_gt 0.2206
_refine_ls_wR_factor_ref 0.2496
_reflns_number_gt 4500
_reflns_number_total 6456
_reflns_threshold_expression >2sigma(I)
_cod_data_source_file ic9009064_si_001_6.cif
_cod_data_source_block bacu-final
_cod_depositor_comments
;

2021-08-29
Z value fixed to be consistent with given formula
                 miguel
;
_cod_original_formula_units_Z 6
_cod_original_formula_moiety 'C31 H48 Ba Cl6 Cu1.50 I3.50 N2 O12'
_cod_original_sg_symbol_H-M 'I 2/a'
_cod_database_code 4303555

loop_
_symmetry_equiv_pos_as_xyz
'x, y, z'
'-x+1/2, y, -z'
'x+1/2, y+1/2, z+1/2'
'-x+1, y+1/2, -z+1/2'
'-x, -y, -z'
'x-1/2, -y, z'
'-x+1/2, -y+1/2, -z+1/2'
'x, -y+1/2, z+1/2'

loop_
_atom_site_label
_atom_site_type_symbol
_atom_site_fract_x
_atom_site_fract_y
_atom_site_fract_z
_atom_site_U_iso_or_equiv
_atom_site_adp_type
_atom_site_occupancy
_atom_site_symmetry_multiplicity
_atom_site_calc_flag
_atom_site_refinement_flags
_atom_site_disorder_assembly
_atom_site_disorder_group
Ba1 Ba 0.10144(4) 0.35850(10) 0.13977(2) 0.0195(3) Uani 1 1 d . . .
I2 I -0.18733(6) 1.04263(14) -0.03577(3) 0.0424(4) Uani 1 1 d . . .
I3 I -0.2500 0.71294(19) 0.0000 0.0394(5) Uani 1 2 d S . .
I4 I -0.37450(6) 0.88451(16) -0.08362(4) 0.0524(5) Uani 1 1 d . . .
I1 I 0.22234(8) -0.08524(17) 0.19341(4) 0.0627(5) Uani 1 1 d . . .
Cu1 Cu -0.2500 1.1504(4) 0.0000 0.0374(9) Uani 1 2 d S . .
Cu2 Cu -0.28033(12) 0.9040(3) -0.03721(8) 0.0555(9) Uani 1 1 d . . .
C70 C 0.4300(13) 0.238(3) 0.0127(7) 0.075(9) Uani 1 1 d . . .
H70A H 0.4109 0.2279 0.0309 0.090 Uiso 1 1 calc R . .
H70B H 0.4009 0.2095 -0.0069 0.090 Uiso 1 1 calc R . .
Cl1 Cl 0.4469(4) 0.3942(7) 0.00874(16) 0.085(3) Uani 1 1 d . . .
Cl2 Cl 0.4943(5) 0.1497(8) 0.01915(18) 0.099(3) Uani 1 1 d . . .
Cl3 Cl 0.3406(3) 0.2640(7) 0.18750(18) 0.077(2) Uani 1 1 d . . .
Cl4 Cl 0.4471(4) 0.1146(9) 0.2084(2) 0.097(3) Uani 1 1 d . . .
C200 C 0.3746(12) 0.120(3) 0.1822(9) 0.090(8) Uani 1 1 d . . .
H20A H 0.3495 0.0505 0.1869 0.108 Uiso 1 1 calc R . .
H20B H 0.3778 0.1113 0.1598 0.108 Uiso 1 1 calc R . .
Cl5 Cl 0.3917(5) 0.5718(9) 0.23105(19) 0.112(4) Uani 1 1 d . . .
Cl6 Cl 0.4157(5) 0.8305(12) 0.2397(3) 0.150(5) Uani 1 1 d . . .
N1 N -0.3106(6) 1.2738(15) -0.0292(4) 0.029(4) Uani 1 1 d . . .
C1 C -0.3693(7) 1.2439(19) -0.0380(4) 0.027(5) Uani 1 1 d . . .
H1 H -0.3823 1.1670 -0.0312 0.032 Uiso 1 1 calc R . .
C2 C -0.4130(8) 1.3241(18) -0.0573(4) 0.029(3) Uani 1 1 d . . .
C3 C -0.3945(8) 1.4312(18) -0.0671(4) 0.029(4) Uani 1 1 d . . .
H3 H -0.4229 1.4863 -0.0799 0.035 Uiso 1 1 calc R . .
C4 C -0.3316(8) 1.4626(18) -0.0581(4) 0.029(3) Uani 1 1 d . . .
H4 H -0.3168 1.5373 -0.0651 0.034 Uiso 1 1 calc R . .
C5 C -0.2936(8) 1.380(2) -0.0389(4) 0.043(6) Uani 1 1 d . . .
H5 H -0.2519 1.4012 -0.0322 0.051 Uiso 1 1 calc R . .
C6 C -0.4767(7) 1.2879(18) -0.0664(4) 0.026(4) Uani 1 1 d . . .
O1 O -0.5165(5) 1.3538(12) -0.0831(3) 0.032(2) Uani 1 1 d . . .
O2 O -0.4873(5) 1.1737(12) -0.0569(3) 0.032(2) Uani 1 1 d . . .
C7 C -0.5473(8) 1.1234(19) -0.0681(5) 0.035(5) Uani 1 1 d . . .
H7A H -0.5766 1.1922 -0.0743 0.042 Uiso 1 1 calc R . .
H7B H -0.5583 1.0768 -0.0505 0.042 Uiso 1 1 calc R . .
C8 C -0.5515(9) 1.039(2) -0.0962(5) 0.041(5) Uani 1 1 d . . .
H8A H -0.5185 0.9769 -0.0911 0.050 Uiso 1 1 calc R . .
H8B H -0.5907 0.9948 -0.1009 0.050 Uiso 1 1 calc R . .
O3 O -0.5465(5) 1.1089(12) -0.1229(3) 0.034(3) Uani 1 1 d . . .
C9 C -0.5489(13) 1.025(3) -0.1498(6) 0.067(4) Uani 1 1 d . . .
H9A H -0.5867 0.9756 -0.1538 0.081 Uiso 1 1 calc R . .
H9B H -0.5141 0.9671 -0.1445 0.081 Uiso 1 1 calc R . .
C10 C -0.5470(10) 1.096(2) -0.1790(5) 0.044(5) Uani 1 1 d . . .
H10A H -0.5077 1.1403 -0.1754 0.052 Uiso 1 1 calc R . .
H10B H -0.5496 1.0380 -0.1970 0.052 Uiso 1 1 calc R . .
O4 O -0.5946(6) 1.1829(13) -0.1872(3) 0.042(4) Uani 1 1 d . . .
C11 C -0.6061(17) 1.226(3) -0.2202(5) 0.084(11) Uani 1 1 d . . .
H11A H -0.6143 1.1551 -0.2351 0.101 Uiso 1 1 calc R . .
H11B H -0.5701 1.2710 -0.2236 0.101 Uiso 1 1 calc R . .
C12 C -0.6589(13) 1.310(3) -0.2266(6) 0.067(4) Uani 1 1 d . . .
H12A H -0.6694 1.3367 -0.2492 0.081 Uiso 1 1 calc R . .
H12B H -0.6945 1.2682 -0.2219 0.081 Uiso 1 1 calc R . .
O5 O -0.6416(8) 1.4144(15) -0.2060(3) 0.056(5) Uani 1 1 d . . .
C13 C -0.6815(13) 1.520(3) -0.2129(6) 0.067(4) Uani 1 1 d . . .
H13A H -0.6564 1.5950 -0.2121 0.081 Uiso 1 1 calc R . .
H13B H -0.7063 1.5112 -0.2352 0.081 Uiso 1 1 calc R . .
C14 C -0.7183(13) 1.537(3) -0.1942(6) 0.067(4) Uani 1 1 d . . .
H14A H -0.7553 1.4868 -0.2027 0.081 Uiso 1 1 calc R . .
H14B H -0.7306 1.6248 -0.1957 0.081 Uiso 1 1 calc R . .
O6 O -0.6965(7) 1.5071(18) -0.1616(3) 0.060(5) Uani 1 1 d D . .
H6Z H -0.698(11) 1.591(9) -0.167(6) 0.06(8) Uiso 1 1 d D . .
N2 N -0.2271(7) 0.3576(17) 0.1342(4) 0.042(5) Uani 1 1 d . . .
O11 O 0.1721(5) 0.3333(12) 0.0937(3) 0.027(3) Uani 1 1 d . . .
O7 O -0.0133(5) 0.3437(12) 0.1514(3) 0.037(3) Uani 1 1 d . . .
O10 O 0.1142(6) 0.5579(13) 0.0967(3) 0.037(3) Uani 1 1 d . . .
O9 O 0.0372(6) 0.6010(13) 0.1396(3) 0.041(4) Uani 1 1 d . . .
O8 O -0.0614(5) 0.5047(15) 0.1672(3) 0.044(4) Uani 1 1 d . . .
O12 O 0.1881(7) 0.1759(16) 0.1459(4) 0.050(4) Uani 1 1 d . . .
C19 C -0.1733(8) 0.4030(19) 0.1452(4) 0.032(3) Uani 1 1 d . . .
H19 H -0.1693 0.4798 0.1563 0.038 Uiso 1 1 calc R . .
C27 C 0.2254(10) 0.265(2) 0.1044(5) 0.045(3) Uani 1 1 d . . .
H27A H 0.2551 0.3153 0.1200 0.054 Uiso 1 1 calc R . .
H27B H 0.2431 0.2470 0.0860 0.054 Uiso 1 1 calc R . .
C17 C -0.1274(9) 0.2330(18) 0.1251(4) 0.031(5) Uani 1 1 d . . .
H17 H -0.0934 0.1897 0.1214 0.038 Uiso 1 1 calc R . .
C18 C -0.1202(9) 0.3429(19) 0.1414(4) 0.032(3) Uani 1 1 d . . .
C28 C 0.2146(10) 0.146(2) 0.1198(5) 0.045(3) Uani 1 1 d . . .
H28A H 0.1868 0.0925 0.1041 0.054 Uiso 1 1 calc R . .
H28B H 0.2533 0.1011 0.1277 0.054 Uiso 1 1 calc R . .
C20 C -0.0585(9) 0.3956(19) 0.1530(4) 0.032(3) Uani 1 1 d . . .
C21 C -0.0046(10) 0.559(2) 0.1848(5) 0.050(6) Uani 1 1 d . . .
H21A H 0.0272 0.4943 0.1897 0.060 Uiso 1 1 calc R . .
H21B H -0.0096 0.5937 0.2052 0.060 Uiso 1 1 calc R . .
C16 C -0.1853(9) 0.187(2) 0.1141(5) 0.036(5) Uani 1 1 d . . .
H16 H -0.1907 0.1093 0.1032 0.044 Uiso 1 1 calc R . .
C24 C 0.0662(10) 0.651(2) 0.0913(5) 0.053(7) Uani 1 1 d . . .
H24A H 0.0772 0.7214 0.0791 0.063 Uiso 1 1 calc R . .
H24B H 0.0279 0.6145 0.0786 0.063 Uiso 1 1 calc R . .
C25 C 0.1265(10) 0.512(2) 0.0677(4) 0.050(6) Uani 1 1 d . . .
H25A H 0.1330 0.5817 0.0541 0.060 Uiso 1 1 calc R . .
H25B H 0.0913 0.4632 0.0556 0.060 Uiso 1 1 calc R . .
C22 C 0.0147(10) 0.662(2) 0.1648(5) 0.045(3) Uani 1 1 d . . .
H22A H -0.0202 0.7156 0.1554 0.054 Uiso 1 1 calc R . .
H22B H 0.0470 0.7129 0.1784 0.054 Uiso 1 1 calc R . .
C15 C -0.2338(10) 0.247(2) 0.1184(6) 0.051(6) Uani 1 1 d . . .
H15 H -0.2731 0.2132 0.1104 0.061 Uiso 1 1 calc R . .
C26 C 0.1799(11) 0.433(3) 0.0750(5) 0.058(8) Uani 1 1 d . . .
H26A H 0.1884 0.4032 0.0549 0.069 Uiso 1 1 calc R . .
H26B H 0.2152 0.4828 0.0865 0.069 Uiso 1 1 calc R . .
C23 C 0.0581(9) 0.6936(18) 0.1213(5) 0.061(7) Uani 1 1 d . . .
H23A H 0.0971 0.7266 0.1340 0.073 Uiso 1 1 calc R . .
H23B H 0.0285 0.7627 0.1173 0.073 Uiso 1 1 calc R . .
C311 C 0.3619(9) 0.7165(18) 0.2393(5) 0.090(8) Uani 1 1 d R . .
H31A H 0.3239 0.7353 0.2231 0.108 Uiso 1 1 d R . .
H31B H 0.3528 0.7125 0.2606 0.108 Uiso 1 1 d R . .
H550 H 0.181(6) 0.129(14) 0.162(3) 0.00(3) Uiso 1 1 d . . .

loop_
_atom_site_aniso_label
_atom_site_aniso_U_11
_atom_site_aniso_U_22
_atom_site_aniso_U_33
_atom_site_aniso_U_23
_atom_site_aniso_U_13
_atom_site_aniso_U_12
Ba1 0.0181(5) 0.0168(7) 0.0247(5) -0.0023(4) 0.0073(4) -0.0027(4)
I2 0.0367(7) 0.0407(10) 0.0519(7) -0.0099(6) 0.0145(6) -0.0020(6)
I3 0.0519(11) 0.0269(13) 0.0364(9) 0.000 0.0045(8) 0.000
I4 0.0304(7) 0.0627(13) 0.0656(9) 0.0252(8) 0.0143(7) 0.0017(7)
I1 0.0696(11) 0.0499(13) 0.0648(9) 0.0141(8) 0.0089(8) 0.0218(9)
Cu1 0.0193(15) 0.046(3) 0.0441(17) 0.000 0.0032(14) 0.000
Cu2 0.0353(14) 0.044(2) 0.085(2) 0.0222(15) 0.0106(14) 0.0051(13)
C70 0.073(18) 0.08(2) 0.084(18) 0.031(16) 0.038(15) 0.005(16)
Cl1 0.122(6) 0.063(6) 0.060(4) 0.013(3) -0.001(4) -0.006(5)
Cl2 0.137(7) 0.072(6) 0.076(4) -0.010(4) 0.006(5) 0.053(5)
Cl3 0.083(5) 0.060(5) 0.086(4) 0.016(4) 0.016(4) 0.012(4)
Cl4 0.073(5) 0.093(7) 0.139(7) 0.041(6) 0.051(5) 0.020(5)
C200 0.058(11) 0.050(15) 0.15(2) -0.035(14) 0.004(13) -0.001(11)
Cl5 0.174(10) 0.091(7) 0.075(5) 0.011(5) 0.037(5) 0.051(7)
Cl6 0.115(7) 0.141(10) 0.164(10) 0.035(8) -0.024(7) -0.070(7)
N1 0.021(7) 0.017(11) 0.054(9) 0.008(7) 0.017(7) -0.008(7)
C1 0.014(8) 0.038(14) 0.025(8) 0.005(7) -0.002(7) 0.006(8)
C2 0.031(7) 0.017(9) 0.038(7) 0.005(5) 0.010(6) 0.000(6)
C3 0.027(9) 0.021(13) 0.043(10) -0.003(8) 0.013(8) -0.008(8)
C4 0.031(7) 0.017(9) 0.038(7) 0.005(5) 0.010(6) 0.000(6)
C5 0.023(9) 0.071(19) 0.030(9) -0.008(10) -0.002(8) -0.011(10)
C6 0.018(8) 0.023(13) 0.030(8) -0.001(7) -0.009(7) 0.005(8)
O1 0.033(5) 0.019(6) 0.037(4) -0.001(4) -0.007(4) -0.005(4)
O2 0.033(5) 0.019(6) 0.037(4) -0.001(4) -0.007(4) -0.005(4)
C7 0.020(8) 0.030(14) 0.056(11) 0.023(9) 0.009(8) -0.008(8)
C8 0.039(11) 0.021(14) 0.063(13) 0.006(10) 0.010(10) -0.013(10)
O3 0.030(7) 0.016(8) 0.052(7) 0.005(6) 0.002(6) 0.003(6)
C9 0.083(10) 0.059(10) 0.064(7) 0.006(7) 0.025(7) 0.046(8)
C10 0.058(14) 0.016(14) 0.064(13) -0.005(10) 0.029(11) -0.011(11)
O4 0.045(8) 0.025(9) 0.048(7) -0.005(6) 0.000(6) 0.011(7)
C11 0.17(3) 0.06(2) 0.035(11) -0.019(12) 0.039(15) 0.01(2)
C12 0.083(10) 0.059(10) 0.064(7) 0.006(7) 0.025(7) 0.046(8)
O5 0.087(12) 0.045(11) 0.038(7) 0.018(7) 0.020(8) 0.041(9)
C13 0.083(10) 0.059(10) 0.064(7) 0.006(7) 0.025(7) 0.046(8)
C14 0.083(10) 0.059(10) 0.064(7) 0.006(7) 0.025(7) 0.046(8)
O6 0.068(10) 0.065(14) 0.044(8) -0.001(8) 0.009(7) 0.049(10)
N2 0.033(9) 0.028(12) 0.069(11) 0.008(9) 0.018(9) 0.010(8)
O11 0.021(6) 0.023(9) 0.045(7) 0.002(5) 0.023(6) -0.008(5)
O7 0.025(6) 0.022(9) 0.074(9) -0.008(7) 0.031(7) 0.011(6)
O10 0.054(8) 0.027(9) 0.028(6) 0.006(5) 0.006(6) -0.012(7)
O9 0.032(7) 0.028(10) 0.074(9) -0.013(7) 0.035(7) 0.001(6)
O8 0.024(6) 0.044(11) 0.068(9) -0.019(8) 0.020(7) -0.002(6)
O12 0.055(10) 0.054(12) 0.049(8) 0.010(8) 0.029(8) 0.021(8)
C19 0.038(6) 0.018(8) 0.042(6) -0.002(5) 0.016(5) 0.011(5)
C27 0.045(7) 0.035(9) 0.058(7) -0.016(6) 0.017(6) 0.010(6)
C17 0.041(11) 0.012(12) 0.051(10) -0.001(8) 0.031(9) 0.006(9)
C18 0.038(6) 0.018(8) 0.042(6) -0.002(5) 0.016(5) 0.011(5)
C28 0.045(7) 0.035(9) 0.058(7) -0.016(6) 0.017(6) 0.010(6)
C20 0.038(6) 0.018(8) 0.042(6) -0.002(5) 0.016(5) 0.011(5)
C21 0.047(12) 0.045(17) 0.063(13) -0.033(11) 0.024(11) -0.020(11)
C16 0.034(10) 0.024(14) 0.060(12) -0.013(9) 0.029(10) -0.002(9)
C24 0.047(12) 0.045(17) 0.056(13) 0.019(11) -0.006(11) 0.014(11)
C25 0.054(13) 0.061(17) 0.026(9) 0.013(10) -0.007(9) -0.006(12)
C22 0.045(7) 0.035(9) 0.058(7) -0.016(6) 0.017(6) 0.010(6)
C15 0.040(12) 0.038(17) 0.080(15) -0.015(12) 0.024(12) 0.004(11)
C26 0.058(15) 0.09(2) 0.032(10) -0.028(12) 0.031(11) -0.039(15)
C23 0.067(16) 0.047(19) 0.070(15) 0.022(13) 0.021(13) -0.001(14)
C311 0.058(11) 0.050(15) 0.15(2) -0.035(14) 0.004(13) -0.001(11)

loop_
_atom_type_symbol
_atom_type_description
_atom_type_scat_dispersion_real
_atom_type_scat_dispersion_imag
_atom_type_scat_source
C C 0.0033 0.0016 'International Tables Vol C Tables 4.2.6.8 and 6.1.1.4'
H H 0.0000 0.0000 'International Tables Vol C Tables 4.2.6.8 and 6.1.1.4'
N N 0.0061 0.0033 'International Tables Vol C Tables 4.2.6.8 and 6.1.1.4'
O O 0.0106 0.0060 'International Tables Vol C Tables 4.2.6.8 and 6.1.1.4'
Cl Cl 0.1484 0.1585 'International Tables Vol C Tables 4.2.6.8 and 6.1.1.4'
I I -0.4742 1.8119 'International Tables Vol C Tables 4.2.6.8 and 6.1.1.4'
Cu Cu 0.3201 1.2651 'International Tables Vol C Tables 4.2.6.8 and 6.1.1.4'
Ba Ba -0.3244 2.2819 'International Tables Vol C Tables 4.2.6.8 and 6.1.1.4'

loop_
_geom_angle_atom_site_label_1
_geom_angle_atom_site_label_2
_geom_angle_atom_site_label_3
_geom_angle
_geom_angle_site_symmetry_1
_geom_angle_site_symmetry_3
_geom_angle_publ_flag
O6 Ba1 O1 131.6(4) 2_445 2_445 ?
O6 Ba1 O12 84.1(6) 2_445 . ?
O1 Ba1 O12 114.1(4) 2_445 . ?
O6 Ba1 O7 133.3(5) 2_445 . ?
O1 Ba1 O7 70.6(4) 2_445 . ?
O12 Ba1 O7 128.5(5) . . ?
O6 Ba1 O4 109.3(4) 2_445 2_445 ?
O1 Ba1 O4 119.1(4) 2_445 2_445 ?
O12 Ba1 O4 67.3(5) . 2_445 ?
O7 Ba1 O4 67.1(4) . 2_445 ?
O6 Ba1 O5 58.9(4) 2_445 2_445 ?
O1 Ba1 O5 152.9(5) 2_445 2_445 ?
O12 Ba1 O5 90.4(5) . 2_445 ?
O7 Ba1 O5 85.3(4) . 2_445 ?
O4 Ba1 O5 58.4(4) 2_445 2_445 ?
O6 Ba1 O11 76.0(4) 2_445 . ?
O1 Ba1 O11 76.7(4) 2_445 . ?
O12 Ba1 O11 59.2(4) . . ?
O7 Ba1 O11 146.3(4) . . ?
O4 Ba1 O11 125.4(4) 2_445 . ?
O5 Ba1 O11 128.4(4) 2_445 . ?
O6 Ba1 O10 65.3(4) 2_445 . ?
O1 Ba1 O10 66.4(4) 2_445 . ?
O12 Ba1 O10 114.3(5) . . ?
O7 Ba1 O10 113.7(4) . . ?
O4 Ba1 O10 173.7(4) 2_445 . ?
O5 Ba1 O10 115.3(4) 2_445 . ?
O11 Ba1 O10 57.7(4) . . ?
O6 Ba1 O3 151.9(5) 2_445 2_445 ?
O1 Ba1 O3 66.5(4) 2_445 2_445 ?
O12 Ba1 O3 68.0(4) . 2_445 ?
O7 Ba1 O3 68.7(4) . 2_445 ?
O4 Ba1 O3 58.4(4) 2_445 2_445 ?
O5 Ba1 O3 116.7(4) 2_445 2_445 ?
O11 Ba1 O3 91.0(4) . 2_445 ?
O10 Ba1 O3 127.9(3) . 2_445 ?
O6 Ba1 O9 80.1(5) 2_445 . ?
O1 Ba1 O9 77.0(4) 2_445 . ?
O12 Ba1 O9 164.2(4) . . ?
O7 Ba1 O9 64.7(4) . . ?
O4 Ba1 O9 118.5(4) 2_445 . ?
O5 Ba1 O9 81.7(5) 2_445 . ?
O11 Ba1 O9 115.9(4) . . ?
O10 Ba1 O9 58.3(4) . . ?
O3 Ba1 O9 127.8(3) 2_445 . ?
Cu2 I2 Cu1 73.20(11) . . ?
Cu2 I3 Cu2 75.06(16) . 2_455 ?
N1 Cu1 N1 101.3(9) 2_455 . ?
N1 Cu1 I2 107.5(5) 2_455 2_455 ?
N1 Cu1 I2 105.3(4) . 2_455 ?
N1 Cu1 I2 105.3(4) 2_455 . ?
N1 Cu1 I2 107.5(5) . . ?
I2 Cu1 I2 127.14(17) 2_455 . ?
I4 Cu2 I2 126.29(13) . . ?
I4 Cu2 I3 117.58(13) . . ?
I2 Cu2 I3 110.63(10) . . ?
Cl2 C70 Cl1 110.8(16) . . ?
Cl2 C70 H70A 109.5 . . ?
Cl1 C70 H70A 109.5 . . ?
Cl2 C70 H70B 109.5 . . ?
Cl1 C70 H70B 109.5 . . ?
H70A C70 H70B 108.1 . . ?
Cl4 C200 Cl3 108.3(15) . . ?
Cl4 C200 H20A 110.0 . . ?
Cl3 C200 H20A 110.1 . . ?
Cl4 C200 H20B 110.0 . . ?
Cl3 C200 H20B 110.0 . . ?
H20A C200 H20B 108.4 . . ?
C5 N1 C1 118.1(16) . . ?
C5 N1 Cu1 123.0(12) . . ?
C1 N1 Cu1 118.8(13) . . ?
N1 C1 C2 121.8(18) . . ?
N1 C1 H1 119.1 . . ?
C2 C1 H1 119.1 . . ?
C3 C2 C1 118.8(17) . . ?
C3 C2 C6 121.2(17) . . ?
C1 C2 C6 120.0(17) . . ?
C2 C3 C4 119.5(18) . . ?
C2 C3 H3 120.2 . . ?
C4 C3 H3 120.2 . . ?
C5 C4 C3 116.8(18) . . ?
C5 C4 H4 121.6 . . ?
C3 C4 H4 121.6 . . ?
N1 C5 C4 124.9(17) . . ?
N1 C5 H5 117.6 . . ?
C4 C5 H5 117.6 . . ?
O1 C6 O2 123.1(15) . . ?
O1 C6 C2 122.7(18) . . ?
O2 C6 C2 114.0(14) . . ?
C6 O1 Ba1 142.5(11) . 2_465 ?
C6 O2 C7 118.2(13) . . ?
O2 C7 C8 111.7(17) . . ?
O2 C7 H7A 109.3 . . ?
C8 C7 H7A 109.3 . . ?
O2 C7 H7B 109.3 . . ?
C8 C7 H7B 109.3 . . ?
H7A C7 H7B 108.0 . . ?
O3 C8 C7 109.7(17) . . ?
O3 C8 H8A 109.7 . . ?
C7 C8 H8A 109.7 . . ?
O3 C8 H8B 109.7 . . ?
C7 C8 H8B 109.7 . . ?
H8A C8 H8B 108.2 . . ?
C8 O3 C9 109.0(17) . . ?
C8 O3 Ba1 124.8(13) . 2_465 ?
C9 O3 Ba1 115.7(11) . 2_465 ?
O3 C9 C10 110(2) . . ?
O3 C9 H9A 109.6 . . ?
C10 C9 H9A 109.6 . . ?
O3 C9 H9B 109.6 . . ?
C10 C9 H9B 109.6 . . ?
H9A C9 H9B 108.1 . . ?
O4 C10 C9 112(2) . . ?
O4 C10 H10A 109.2 . . ?
C9 C10 H10A 109.2 . . ?
O4 C10 H10B 109.2 . . ?
C9 C10 H10B 109.2 . . ?
H10A C10 H10B 107.9 . . ?
C10 O4 C11 113.7(19) . . ?
C10 O4 Ba1 116.1(11) . 2_465 ?
C11 O4 Ba1 117.5(13) . 2_465 ?
O4 C11 C12 109(2) . . ?
O4 C11 H11A 109.9 . . ?
C12 C11 H11A 109.9 . . ?
O4 C11 H11B 109.9 . . ?
C12 C11 H11B 109.9 . . ?
H11A C11 H11B 108.3 . . ?
O5 C12 C11 106(2) . . ?
O5 C12 H12A 110.5 . . ?
C11 C12 H12A 110.5 . . ?
O5 C12 H12B 110.5 . . ?
C11 C12 H12B 110.5 . . ?
H12A C12 H12B 108.7 . . ?
C12 O5 C13 115.3(18) . . ?
C12 O5 Ba1 115.4(13) . 2_465 ?
C13 O5 Ba1 114.2(13) . 2_465 ?
C14 C13 O5 117(2) . . ?
C14 C13 H13A 108.0 . . ?
O5 C13 H13A 108.1 . . ?
C14 C13 H13B 108.3 . . ?
O5 C13 H13B 108.2 . . ?
H13A C13 H13B 107.3 . . ?
C13 C14 O6 117(2) . . ?
C13 C14 H14A 107.8 . . ?
O6 C14 H14A 107.7 . . ?
C13 C14 H14B 108.0 . . ?
O6 C14 H14B 108.2 . . ?
H14A C14 H14B 107.2 . . ?
C13 C14 H6Z 118(10) . . ?
O6 C14 H6Z 40(3) . . ?
H14A C14 H6Z 132.3 . . ?
H14B C14 H6Z 70.2 . . ?
C14 O6 Ba1 123.0(14) . 2_465 ?
C14 O6 H6Z 63(10) . . ?
Ba1 O6 H6Z 130(10) 2_465 . ?
C19 N2 C15 119.6(18) . . ?
C26 O11 C27 112.3(18) . . ?
C26 O11 Ba1 120.2(13) . . ?
C27 O11 Ba1 114.3(12) . . ?
C20 O7 Ba1 147.9(14) . . ?
C25 O10 C24 113.3(14) . . ?
C25 O10 Ba1 111.7(12) . . ?
C24 O10 Ba1 115.2(13) . . ?
C23 O9 C22 108.8(16) . . ?
C23 O9 Ba1 112.8(11) . . ?
C22 O9 Ba1 130.2(12) . . ?
C20 O8 C21 117.3(16) . . ?
C28 O12 Ba1 120.8(12) . . ?
C28 O12 H550 131(10) . . ?
Ba1 O12 H550 103(10) . . ?
N2 C19 C18 122.7(19) . . ?
N2 C19 H19 118.6 . . ?
C18 C19 H19 118.6 . . ?
O11 C27 C28 112.1(19) . . ?
O11 C27 H27A 109.2 . . ?
C28 C27 H27A 109.2 . . ?
O11 C27 H27B 109.2 . . ?
C28 C27 H27B 109.2 . . ?
H27A C27 H27B 107.9 . . ?
C18 C17 C16 118.5(19) . . ?
C18 C17 H17 120.8 . . ?
C16 C17 H17 120.8 . . ?
C17 C18 C19 117.2(18) . . ?
C17 C18 C20 119.4(18) . . ?
C19 C18 C20 123.3(18) . . ?
O12 C28 C27 107.5(17) . . ?
O12 C28 H28A 110.2 . . ?
C27 C28 H28A 110.2 . . ?
O12 C28 H28B 110.2 . . ?
C27 C28 H28B 110.2 . . ?
H28A C28 H28B 108.5 . . ?
O7 C20 O8 125.6(18) . . ?
O7 C20 C18 124.1(18) . . ?
O8 C20 C18 110.1(16) . . ?
O8 C21 C22 109.8(18) . . ?
O8 C21 H21A 109.7 . . ?
C22 C21 H21A 109.7 . . ?
O8 C21 H21B 109.7 . . ?
C22 C21 H21B 109.7 . . ?
H21A C21 H21B 108.2 . . ?
C15 C16 C17 122(2) . . ?
C15 C16 H16 119.1 . . ?
C17 C16 H16 119.1 . . ?
C23 C24 O10 109.4(15) . . ?
C23 C24 H24A 109.8 . . ?
O10 C24 H24A 109.8 . . ?
C23 C24 H24B 109.8 . . ?
O10 C24 H24B 109.8 . . ?
H24A C24 H24B 108.2 . . ?
O10 C25 C26 110.0(14) . . ?
O10 C25 H25A 109.6 . . ?
C26 C25 H25A 109.7 . . ?
O10 C25 H25B 109.7 . . ?
C26 C25 H25B 109.7 . . ?
H25A C25 H25B 108.2 . . ?
O9 C22 C21 107.1(17) . . ?
O9 C22 H22A 110.3 . . ?
C21 C22 H22A 110.3 . . ?
O9 C22 H22B 110.3 . . ?
C21 C22 H22B 110.3 . . ?
H22A C22 H22B 108.6 . . ?
C16 C15 N2 120(2) . . ?
C16 C15 H15 119.9 . . ?
N2 C15 H15 119.9 . . ?
O11 C26 C25 111.2(19) . . ?
O11 C26 H26A 109.4 . . ?
C25 C26 H26A 109.4 . . ?
O11 C26 H26B 109.4 . . ?
C25 C26 H26B 109.4 . . ?
H26A C26 H26B 108.0 . . ?
O9 C23 C24 114.2(18) . . ?
O9 C23 H23A 108.7 . . ?
C24 C23 H23A 108.7 . . ?
O9 C23 H23B 108.7 . . ?
C24 C23 H23B 108.7 . . ?
H23A C23 H23B 107.6 . . ?
Cl6 C311 Cl5 108.9(13) . . ?
Cl6 C311 H31A 110.9 . . ?
Cl5 C311 H31A 110.5 . . ?
Cl6 C311 H31B 109.2 . . ?
Cl5 C311 H31B 108.8 . . ?
H31A C311 H31B 108.5 . . ?

loop_
_geom_bond_atom_site_label_1
_geom_bond_atom_site_label_2
_geom_bond_distance
_geom_bond_site_symmetry_2
_geom_bond_publ_flag
Ba1 O6 2.673(14) 2_445 ?
Ba1 O1 2.720(10) 2_445 ?
Ba1 O12 2.753(15) . ?
Ba1 O7 2.777(13) . ?
Ba1 O4 2.818(14) 2_445 ?
Ba1 O5 2.841(13) 2_445 ?
Ba1 O11 2.855(12) . ?
Ba1 O10 2.901(12) . ?
Ba1 O3 2.984(13) 2_445 ?
Ba1 O9 2.995(14) . ?
I2 Cu2 2.578(3) . ?
I2 Cu1 2.613(2) . ?
I3 Cu2 2.600(3) . ?
I3 Cu2 2.600(3) 2_455 ?
I4 Cu2 2.559(3) . ?
Cu1 N1 2.101(15) 2_455 ?
Cu1 N1 2.101(15) . ?
Cu1 I2 2.613(2) 2_455 ?
C70 Cl2 1.71(3) . ?
C70 Cl1 1.75(3) . ?
C70 H70A 0.9900 . ?
C70 H70B 0.9900 . ?
Cl3 C200 1.78(3) . ?
Cl4 C200 1.76(3) . ?
C200 H20A 0.9900 . ?
C200 H20B 0.9900 . ?
Cl5 C311 1.77(2) . ?
Cl6 C311 1.73(2) . ?
N1 C5 1.31(3) . ?
N1 C1 1.34(2) . ?
C1 C2 1.42(2) . ?
C1 H1 0.9500 . ?
C2 C3 1.33(3) . ?
C2 C6 1.46(2) . ?
C3 C4 1.43(2) . ?
C3 H3 0.9500 . ?
C4 C5 1.37(3) . ?
C4 H4 0.9500 . ?
C5 H5 0.9500 . ?
C6 O1 1.237(19) . ?
C6 O2 1.34(2) . ?
O1 Ba1 2.720(10) 2_465 ?
O2 C7 1.44(2) . ?
C7 C8 1.50(3) . ?
C7 H7A 0.9900 . ?
C7 H7B 0.9900 . ?
C8 O3 1.40(2) . ?
C8 H8A 0.9900 . ?
C8 H8B 0.9900 . ?
O3 C9 1.46(3) . ?
O3 Ba1 2.984(13) 2_465 ?
C9 C10 1.48(3) . ?
C9 H9A 0.9900 . ?
C9 H9B 0.9900 . ?
C10 O4 1.41(3) . ?
C10 H10A 0.9900 . ?
C10 H10B 0.9900 . ?
O4 C11 1.46(3) . ?
O4 Ba1 2.818(14) 2_465 ?
C11 C12 1.47(4) . ?
C11 H11A 0.9900 . ?
C11 H11B 0.9900 . ?
C12 O5 1.43(3) . ?
C12 H12A 0.9900 . ?
C12 H12B 0.9900 . ?
O5 C13 1.44(3) . ?
O5 Ba1 2.841(13) 2_465 ?
C13 C14 1.31(3) . ?
C13 H13A 0.9900 . ?
C13 H13B 0.9900 . ?
C14 O6 1.41(3) . ?
C14 H14A 0.9900 . ?
C14 H14B 0.9900 . ?
C14 H6Z 1.3(2) . ?
O6 Ba1 2.673(14) 2_465 ?
O6 H6Z 0.94(7) . ?
N2 C19 1.30(2) . ?
N2 C15 1.36(3) . ?
O11 C26 1.38(3) . ?
O11 C27 1.40(2) . ?
O7 C20 1.19(2) . ?
O10 C25 1.44(3) . ?
O10 C24 1.46(2) . ?
O9 C23 1.42(2) . ?
O9 C22 1.46(2) . ?
O8 C20 1.33(2) . ?
O8 C21 1.45(2) . ?
O12 C28 1.44(3) . ?
O12 H550 0.90(15) . ?
C19 C18 1.41(3) . ?
C19 H19 0.9500 . ?
C27 C28 1.49(3) . ?
C27 H27A 0.9900 . ?
C27 H27B 0.9900 . ?
C17 C18 1.37(3) . ?
C17 C16 1.38(3) . ?
C17 H17 0.9500 . ?
C18 C20 1.48(3) . ?
C28 H28A 0.9900 . ?
C28 H28B 0.9900 . ?
C21 C22 1.53(3) . ?
C21 H21A 0.9900 . ?
C21 H21B 0.9900 . ?
C16 C15 1.33(3) . ?
C16 H16 0.9500 . ?
C24 C23 1.43(3) . ?
C24 H24A 0.9900 . ?
C24 H24B 0.9900 . ?
C25 C26 1.45(3) . ?
C25 H25A 0.9900 . ?
C25 H25B 0.9900 . ?
C22 H22A 0.9900 . ?
C22 H22B 0.9900 . ?
C15 H15 0.9500 . ?
C26 H26A 0.9900 . ?
C26 H26B 0.9900 . ?
C23 H23A 0.9900 . ?
C23 H23B 0.9900 . ?
C311 H31A 0.9900 . ?
C311 H31B 0.9900 . ?
